data_7004652
loop_
_publ_author_name
'Schwan, Karl-Christian'
'Adolf, Ariane'
'Thoms, Christine'
'Zabel, Manfred'
'Timoshkin, Alexey Y.'
'Scheer, Manfred'

_publ_section_title
;
 Selective halogenation at the pnictogen atom in
 Lewis-acid/base-stabilised phosphanylboranes and arsanylboranes
;
_journal_issue 37
_journal_name_full 'Dalton Transactions'
_journal_page_first 5054
_journal_page_last 5058
_journal_paper_doi 10.1039/b809773a
_journal_year 2008
_chemical_formula_sum 'C8 H11 B Br2 N O5 P W'
_chemical_formula_weight 586.63
_chemical_name_systematic
;
?
;
_space_group_IT_number 15
_symmetry_cell_setting monoclinic
_symmetry_space_group_name_Hall '-C 2yc'
_symmetry_space_group_name_H-M 'C 1 2/c 1'
_atom_sites_solution_hydrogens geom
_atom_sites_solution_primary direct
_atom_sites_solution_secondary difmap
_audit_creation_method SHELXL-97
_cell_angle_alpha 90.00
_cell_angle_beta 131.96(3)
_cell_angle_gamma 90.00
_cell_formula_units_Z 8
_cell_length_a 29.639(6)
_cell_length_b 7.3060(15)
_cell_length_c 20.260(4)
_cell_measurement_reflns_used 1335
_cell_measurement_temperature 203(2)
_cell_measurement_theta_max 22.35
_cell_measurement_theta_min 2.75
_cell_volume 3262.3(19)
_computing_cell_refinement 'STOE IPDS software'
_computing_data_collection 'STOE IPDS software'
_computing_data_reduction 'STOE IPDS software'
_computing_molecular_graphics SIEMENS-XP
_computing_publication_material SHELXL-97
_computing_structure_refinement 'SHELXL-97 (Sheldrick, 1997)'
_computing_structure_solution 'SHELXS-97 (Sheldrick, 1990)'
_diffrn_ambient_temperature 203(2)
_diffrn_measured_fraction_theta_full 0.955
_diffrn_measured_fraction_theta_max 0.955
_diffrn_measurement_device_type 'STOE IPDS'
_diffrn_measurement_method rotation
_diffrn_radiation_monochromator graphite
_diffrn_radiation_source 'fine-focus sealed tube'
_diffrn_radiation_type AgK\a
_diffrn_radiation_wavelength 0.56087
_diffrn_reflns_av_R_equivalents 0.0772
_diffrn_reflns_av_sigmaI/netI 0.0431
_diffrn_reflns_limit_h_max 39
_diffrn_reflns_limit_h_min -40
_diffrn_reflns_limit_k_max 9
_diffrn_reflns_limit_k_min -8
_diffrn_reflns_limit_l_max 27
_diffrn_reflns_limit_l_min -24
_diffrn_reflns_number 9641
_diffrn_reflns_theta_full 22.35
_diffrn_reflns_theta_max 22.35
_diffrn_reflns_theta_min 2.75
_exptl_absorpt_coefficient_mu 6.493
_exptl_absorpt_correction_T_max 0.3448
_exptl_absorpt_correction_T_min 0.2258
_exptl_absorpt_correction_type numerical
_exptl_absorpt_process_details 'program faceit'
_exptl_crystal_colour yellow
_exptl_crystal_density_diffrn 2.389
_exptl_crystal_density_method 'not measured'
_exptl_crystal_description block
_exptl_crystal_F_000 2160
_exptl_crystal_size_max 0.30
_exptl_crystal_size_mid 0.20
_exptl_crystal_size_min 0.12
_refine_diff_density_max 1.131
_refine_diff_density_min -1.008
_refine_diff_density_rms 0.142
_refine_ls_extinction_method none
_refine_ls_goodness_of_fit_ref 1.052
_refine_ls_hydrogen_treatment mixed
_refine_ls_matrix_type full
_refine_ls_number_parameters 183
_refine_ls_number_reflns 4062
_refine_ls_number_restraints 0
_refine_ls_restrained_S_all 1.052
_refine_ls_R_factor_all 0.0315
_refine_ls_R_factor_gt 0.0270
_refine_ls_shift/su_max 0.002
_refine_ls_shift/su_mean 0.000
_refine_ls_structure_factor_coef Fsqd
_refine_ls_weighting_details 'calc w=1/[\s^2^(Fo^2^)+(0.0359P)^2^+7.0264P] where P=(Fo^2^+2Fc^2^)/3'
_refine_ls_weighting_scheme calc
_refine_ls_wR_factor_gt 0.0689
_refine_ls_wR_factor_ref 0.0712
_reflns_number_gt 3654
_reflns_number_total 4062
_reflns_threshold_expression >2sigma(I)
_cod_data_source_file b809773a.txt
_cod_data_source_block br6a
_cod_original_sg_symbol_H-M C2/c
_cod_database_code 7004652

loop_
_symmetry_equiv_pos_as_xyz
'x, y, z'
'-x, y, -z+1/2'
'x+1/2, y+1/2, z'
'-x+1/2, y+1/2, -z+1/2'
'-x, -y, -z'
'x, -y, z-1/2'
'-x+1/2, -y+1/2, -z'
'x+1/2, -y+1/2, z-1/2'

loop_
_atom_site_label
_atom_site_type_symbol
_atom_site_fract_x
_atom_site_fract_y
_atom_site_fract_z
_atom_site_U_iso_or_equiv
_atom_site_adp_type
_atom_site_occupancy
_atom_site_symmetry_multiplicity
_atom_site_calc_flag
_atom_site_refinement_flags
_atom_site_disorder_assembly
_atom_site_disorder_group
W W 0.141376(6) 0.632170(19) 0.456442(9) 0.02637(6) Uani 1 1 d . . .
C1 C 0.22186(19) 0.4915(6) 0.5248(3) 0.0331(8) Uani 1 1 d . . .
O1 O 0.26601(16) 0.4109(5) 0.5629(2) 0.0479(8) Uani 1 1 d . . .
C2 C 0.1876(2) 0.8681(5) 0.5261(3) 0.0349(9) Uani 1 1 d . . .
O2 O 0.2136(2) 0.9965(5) 0.5653(3) 0.0567(10) Uani 1 1 d . . .
C3 C 0.0591(2) 0.7601(6) 0.3850(3) 0.0389(9) Uani 1 1 d . . .
O3 O 0.01201(19) 0.8255(7) 0.3415(3) 0.0639(11) Uani 1 1 d . . .
C4 C 0.0965(2) 0.3944(7) 0.3905(3) 0.0422(10) Uani 1 1 d . . .
O4 O 0.0720(2) 0.2626(6) 0.3543(3) 0.0709(12) Uani 1 1 d . . .
C5 C 0.1434(2) 0.7098(6) 0.3632(3) 0.0347(8) Uani 1 1 d . . .
O5 O 0.14435(19) 0.7552(5) 0.3103(2) 0.0526(9) Uani 1 1 d . . .
P P 0.14342(4) 0.56629(12) 0.57867(6) 0.02462(17) Uani 1 1 d . . .
Br2 Br 0.120372(19) 0.27362(5) 0.58148(3) 0.03595(10) Uani 1 1 d . . .
Br1 Br 0.239805(19) 0.57894(7) 0.70886(3) 0.04003(11) Uani 1 1 d . . .
B B 0.0959(2) 0.7337(6) 0.5875(3) 0.0295(8) Uani 1 1 d . . .
H1 H 0.048(2) 0.736(7) 0.522(3) 0.037(13) Uiso 1 1 d . . .
H2 H 0.113(4) 0.857(10) 0.598(5) 0.08(2) Uiso 1 1 d . . .
N N 0.09016(17) 0.7103(5) 0.6602(2) 0.0326(7) Uani 1 1 d . . .
C6 C 0.0494(2) 0.5549(7) 0.6394(3) 0.0401(9) Uani 1 1 d . . .
H6A H 0.0670 0.4405 0.6416 0.060 Uiso 1 1 calc R . .
H6B H 0.0100 0.5716 0.5805 0.060 Uiso 1 1 calc R . .
H6C H 0.0449 0.5520 0.6826 0.060 Uiso 1 1 calc R . .
C7 C 0.0599(4) 0.8828(7) 0.6552(6) 0.072(2) Uani 1 1 d . . .
H7A H 0.0548 0.8759 0.6977 0.108 Uiso 1 1 calc R . .
H7B H 0.0204 0.8956 0.5958 0.108 Uiso 1 1 calc R . .
H7C H 0.0849 0.9878 0.6687 0.108 Uiso 1 1 calc R . .
C8 C 0.1494(3) 0.6840(10) 0.7522(3) 0.0587(15) Uani 1 1 d . . .
H8A H 0.1437 0.6937 0.7939 0.088 Uiso 1 1 calc R . .
H8B H 0.1777 0.7773 0.7654 0.088 Uiso 1 1 calc R . .
H8C H 0.1655 0.5640 0.7572 0.088 Uiso 1 1 calc R . .

loop_
_atom_site_aniso_label
_atom_site_aniso_U_11
_atom_site_aniso_U_22
_atom_site_aniso_U_33
_atom_site_aniso_U_23
_atom_site_aniso_U_13
_atom_site_aniso_U_12
W 0.02976(9) 0.02787(9) 0.02576(10) -0.00059(5) 0.02033(8) 0.00005(5)
C1 0.0376(19) 0.0343(18) 0.0340(19) -0.0026(15) 0.0267(17) 0.0005(16)
O1 0.0425(18) 0.0543(18) 0.048(2) 0.0074(16) 0.0308(16) 0.0145(16)
C2 0.046(2) 0.0350(19) 0.035(2) -0.0042(15) 0.032(2) -0.0042(16)
O2 0.077(3) 0.0442(18) 0.064(2) -0.0182(17) 0.054(2) -0.0208(19)
C3 0.041(2) 0.046(2) 0.034(2) 0.0032(18) 0.0267(19) 0.0050(19)
O3 0.047(2) 0.085(3) 0.053(2) 0.017(2) 0.0308(19) 0.027(2)
C4 0.048(2) 0.049(2) 0.037(2) -0.0120(19) 0.031(2) -0.012(2)
O4 0.084(3) 0.067(3) 0.067(3) -0.034(2) 0.053(3) -0.035(2)
C5 0.041(2) 0.0368(19) 0.0281(19) -0.0040(15) 0.0236(17) -0.0042(17)
O5 0.071(2) 0.057(2) 0.0452(19) 0.0011(16) 0.0449(19) -0.0085(18)
P 0.0273(4) 0.0230(4) 0.0249(4) -0.0004(3) 0.0180(4) -0.0005(3)
Br2 0.0429(2) 0.02308(16) 0.0411(2) 0.00145(14) 0.02777(19) -0.00065(14)
Br1 0.03066(19) 0.0486(2) 0.0300(2) -0.00290(17) 0.01579(16) -0.00164(17)
B 0.039(2) 0.0271(18) 0.032(2) 0.0006(16) 0.0278(19) 0.0006(16)
N 0.0421(18) 0.0331(16) 0.0351(17) -0.0085(13) 0.0309(16) -0.0075(14)
C6 0.038(2) 0.046(2) 0.044(2) -0.0055(19) 0.031(2) -0.0106(18)
C7 0.136(7) 0.042(3) 0.119(6) -0.005(3) 0.118(6) 0.004(3)
C8 0.049(3) 0.098(4) 0.033(2) -0.011(3) 0.029(2) -0.030(3)

loop_
_atom_type_symbol
_atom_type_description
_atom_type_scat_dispersion_real
_atom_type_scat_dispersion_imag
_atom_type_scat_source
C C 0.0015 0.0009 'International Tables Vol C Tables 4.2.6.8 and 6.1.1.4'
H H 0.0000 0.0000 'International Tables Vol C Tables 4.2.6.8 and 6.1.1.4'
B B 0.0004 0.0004 'International Tables Vol C Tables 4.2.6.8 and 6.1.1.4'
N N 0.0030 0.0019 'International Tables Vol C Tables 4.2.6.8 and 6.1.1.4'
O O 0.0056 0.0036 'International Tables Vol C Tables 4.2.6.8 and 6.1.1.4'
P P 0.0667 0.0580 'International Tables Vol C Tables 4.2.6.8 and 6.1.1.4'
Br Br 0.1811 1.6452 'International Tables Vol C Tables 4.2.6.8 and 6.1.1.4'
W W -0.4201 4.6430 'International Tables Vol C Tables 4.2.6.8 and 6.1.1.4'

loop_
_geom_angle_atom_site_label_1
_geom_angle_atom_site_label_2
_geom_angle_atom_site_label_3
_geom_angle
_geom_angle_site_symmetry_1
_geom_angle_site_symmetry_3
_geom_angle_publ_flag
C5 W C4 92.30(18) . . ?
C5 W C3 88.70(18) . . ?
C4 W C3 88.8(2) . . ?
C5 W C1 91.36(17) . . ?
C4 W C1 88.29(19) . . ?
C3 W C1 177.10(18) . . ?
C5 W C2 89.10(17) . . ?
C4 W C2 178.42(18) . . ?
C3 W C2 91.96(19) . . ?
C1 W C2 90.94(18) . . ?
C5 W P 174.32(12) . . ?
C4 W P 93.35(14) . . ?
C3 W P 90.93(13) . . ?
C1 W P 89.30(12) . . ?
C2 W P 85.25(12) . . ?
O1 C1 W 178.7(4) . . ?
O2 C2 W 179.1(6) . . ?
O3 C3 W 176.3(4) . . ?
O4 C4 W 179.7(5) . . ?
O5 C5 W 179.4(4) . . ?
B P Br1 107.09(15) . . ?
B P Br2 109.93(14) . . ?
Br1 P Br2 100.25(4) . . ?
B P W 115.45(14) . . ?
Br1 P W 109.07(5) . . ?
Br2 P W 113.75(4) . . ?
N B P 122.8(3) . . ?
C8 N C6 108.0(4) . . ?
C8 N C7 110.1(5) . . ?
C6 N C7 106.4(4) . . ?
C8 N B 113.7(4) . . ?
C6 N B 112.5(3) . . ?
C7 N B 105.8(4) . . ?

loop_
_geom_bond_atom_site_label_1
_geom_bond_atom_site_label_2
_geom_bond_distance
_geom_bond_site_symmetry_2
_geom_bond_publ_flag
W C5 2.012(4) . ?
W C4 2.048(5) . ?
W C3 2.049(5) . ?
W C1 2.061(4) . ?
W C2 2.063(4) . ?
W P 2.4835(11) . ?
C1 O1 1.142(5) . ?
C2 O2 1.134(5) . ?
C3 O3 1.143(6) . ?
C4 O4 1.131(6) . ?
C5 O5 1.140(5) . ?
P B 1.961(4) . ?
P Br1 2.2474(17) . ?
P Br2 2.2569(10) . ?
B N 1.602(5) . ?
N C8 1.489(7) . ?
N C6 1.498(5) . ?
N C7 1.511(6) . ?
